data_4080638
loop_
_publ_author_name
'Pusztai, Erika'
'Toulokhonova, Irina S.'
'Temple, Nicole'
'Albright, Haley'
'Zakai, Uzma I.'
'Guo, Song'
'Guzei, Ilia A.'
'Hu, Rongrong'
'West, Robert'

_publ_section_title
;
 Synthesis and Photophysical Properties of Asymmetric Substituted
 Silafluorenes
;
_journal_issue 9
_journal_name_full Organometallics
_journal_page_first 2529
_journal_paper_doi 10.1021/om300891n
_journal_volume 32
_journal_year 2013
_chemical_absolute_configuration syn
_chemical_formula_moiety 'C24 H16 Si'
_chemical_formula_sum 'C24 H16 Si'
_chemical_formula_weight 332.46
_chemical_name_systematic
; 
 ? 
;
_space_group_IT_number 92
_symmetry_cell_setting tetragonal
_symmetry_Int_Tables_number 92
_symmetry_space_group_name_Hall 'P 4abw 2nw'
_symmetry_space_group_name_H-M 'P 41 21 2'
_atom_sites_solution_hydrogens geom
_atom_sites_solution_primary direct
_atom_sites_solution_secondary difmap
_cell_angle_alpha 90.00
_cell_angle_beta 90.00
_cell_angle_gamma 90.00
_cell_formula_units_Z 4
_cell_length_a 8.5597(3)
_cell_length_b 8.5597(3)
_cell_length_c 23.7678(8)
_cell_measurement_reflns_used 9761
_cell_measurement_temperature 100(2)
_cell_measurement_theta_max 68.9808
_cell_measurement_theta_min 5.4931
_cell_volume 1741.43(10)
_computing_cell_refinement 'SAINT Ver. 7.24A (Bruker-AXS, 2007)'
_computing_data_collection 'APEX2 Ver. 2.1-4 (Bruker-AXS, 2007)'
_computing_data_reduction 'SAINT Ver. 7.24A'
_computing_molecular_graphics SHELXTL
_computing_publication_material SHELXTL
_computing_structure_refinement SHELXTL
_computing_structure_solution 'SHELXTL (Sheldrick, 2008)'
_diffrn_ambient_temperature 100(2)
_diffrn_measured_fraction_theta_full 0.997
_diffrn_measured_fraction_theta_max 0.997
_diffrn_measurement_device_type 'Bruker SMART APEX2 area detector'
_diffrn_measurement_method '0.50\% \w and 0.5 \% \f scans'
_diffrn_radiation_monochromator graphite
_diffrn_radiation_source 'fine-focus sealed tube'
_diffrn_radiation_type 'Cu K\a'
_diffrn_radiation_wavelength 1.54178
_diffrn_reflns_av_R_equivalents 0.0269
_diffrn_reflns_av_sigmaI/netI 0.0083
_diffrn_reflns_limit_h_max 10
_diffrn_reflns_limit_h_min -10
_diffrn_reflns_limit_k_max 10
_diffrn_reflns_limit_k_min -10
_diffrn_reflns_limit_l_max 28
_diffrn_reflns_limit_l_min -28
_diffrn_reflns_number 28830
_diffrn_reflns_theta_full 67.00
_diffrn_reflns_theta_max 69.59
_diffrn_reflns_theta_min 5.49
_exptl_absorpt_coefficient_mu 1.180
_exptl_absorpt_correction_T_max 0.7730
_exptl_absorpt_correction_T_min 0.6370
_exptl_absorpt_correction_type analytical
_exptl_absorpt_process_details
;
SADABS  (Bruker-AXS, 2007)
;
_exptl_crystal_colour colourless
_exptl_crystal_density_diffrn 1.268
_exptl_crystal_density_method 'not measured'
_exptl_crystal_description block
_exptl_crystal_F_000 696
_exptl_crystal_size_max 0.42
_exptl_crystal_size_mid 0.41
_exptl_crystal_size_min 0.23
_refine_diff_density_max 0.248
_refine_diff_density_min -0.178
_refine_diff_density_rms 0.037
_refine_ls_abs_structure_details 'Flack H D (1983), Acta Cryst. A39, 876-881'
_refine_ls_abs_structure_Flack 0.00(3)
_refine_ls_extinction_method none
_refine_ls_goodness_of_fit_ref 1.093
_refine_ls_hydrogen_treatment constr
_refine_ls_matrix_type full
_refine_ls_number_parameters 115
_refine_ls_number_reflns 1643
_refine_ls_number_restraints 0
_refine_ls_restrained_S_all 1.093
_refine_ls_R_factor_all 0.0276
_refine_ls_R_factor_gt 0.0275
_refine_ls_shift/su_max 0.001
_refine_ls_shift/su_mean 0.000
_refine_ls_structure_factor_coef Fsqd
_refine_ls_weighting_details 'calc w=1/[\s^2^(Fo^2^)+(0.0402P)^2^+0.4910P] where P=(Fo^2^+2Fc^2^)/3'
_refine_ls_weighting_scheme calc
_refine_ls_wR_factor_gt 0.0716
_refine_ls_wR_factor_ref 0.0716
_reflns_number_gt 1642
_reflns_number_total 1643
_reflns_threshold_expression I>2\s(I)
_cod_data_source_file om300891n_si_002.cif
_cod_data_source_block west208
_cod_depositor_comments
;
The following automatic conversions were performed:

'_symmetry_cell_setting' value 'Tetragonal' changed to 'tetragonal'
according to /home/saulius/struct/CIF-dictionaries/cif_core.dic
dictionary named 'cif_core.dic' version 2.3.1 from 2005-06-27.

Automatic conversion script
Id: cif_fix_values 1891 2012-01-12 08:04:46Z andrius 
;
_cod_original_sg_symbol_Hall 'P 4abw 2nw  '
_cod_original_sg_symbol_H-M 'P 41 21 2   '
_cod_database_code 4080638

loop_
_symmetry_equiv_pos_as_xyz
'x, y, z'
'-x, -y, z+1/2'
'-y+1/2, x+1/2, z+1/4'
'y+1/2, -x+1/2, z+3/4'
'-x+1/2, y+1/2, -z+1/4'
'x+1/2, -y+1/2, -z+3/4'
'y, x, -z'
'-y, -x, -z+1/2'

loop_
_atom_site_label
_atom_site_type_symbol
_atom_site_fract_x
_atom_site_fract_y
_atom_site_fract_z
_atom_site_U_iso_or_equiv
_atom_site_adp_type
_atom_site_occupancy
_atom_site_symmetry_multiplicity
_atom_site_calc_flag
_atom_site_refinement_flags
Si1 Si 0.58501(4) 0.58501(4) 1.0000 0.01799(14) Uani 1 2 d S
C1 C 0.48409(15) 0.52337(16) 0.93391(5) 0.0195(3) Uani 1 1 d .
C2 C 0.48617(17) 0.38336(17) 0.90458(6) 0.0238(3) Uani 1 1 d .
H2 H 0.5506 0.3000 0.9172 0.029 Uiso 1 1 calc R
C3 C 0.39402(19) 0.36458(18) 0.85669(6) 0.0296(3) Uani 1 1 d .
H3 H 0.3959 0.2688 0.8365 0.036 Uiso 1 1 calc R
C4 C 0.2994(2) 0.48651(19) 0.83863(6) 0.0315(3) Uani 1 1 d .
H4 H 0.2353 0.4729 0.8064 0.038 Uiso 1 1 calc R
C5 C 0.29737(18) 0.62776(17) 0.86713(6) 0.0268(3) Uani 1 1 d .
H5 H 0.2324 0.7105 0.8544 0.032 Uiso 1 1 calc R
C6 C 0.39076(15) 0.64816(16) 0.91455(5) 0.0211(3) Uani 1 1 d .
C7 C 0.40261(16) 0.79463(16) 0.94804(5) 0.0203(3) Uani 1 1 d .
C8 C 0.31719(17) 0.92958(17) 0.93725(6) 0.0258(3) Uani 1 1 d .
H8 H 0.2438 0.9318 0.9073 0.031 Uiso 1 1 calc R
C9 C 0.33981(18) 1.06080(17) 0.97043(6) 0.0284(3) Uani 1 1 d .
H9 H 0.2823 1.1533 0.9627 0.034 Uiso 1 1 calc R
C10 C 0.44516(18) 1.05904(17) 1.01477(6) 0.0272(3) Uani 1 1 d .
H10 H 0.4598 1.1498 1.0371 0.033 Uiso 1 1 calc R
C11 C 0.52955(17) 0.92329(17) 1.02637(6) 0.0242(3) Uani 1 1 d .
H11 H 0.6005 0.9215 1.0571 0.029 Uiso 1 1 calc R
C12 C 0.51053(16) 0.79076(16) 0.99330(5) 0.0206(3) Uani 1 1 d .

loop_
_atom_site_aniso_label
_atom_site_aniso_U_11
_atom_site_aniso_U_22
_atom_site_aniso_U_33
_atom_site_aniso_U_23
_atom_site_aniso_U_13
_atom_site_aniso_U_12
Si1 0.01893(17) 0.01893(17) 0.0161(2) 0.00091(13) -0.00091(13) 0.00046(19)
C1 0.0184(6) 0.0231(6) 0.0169(6) 0.0024(5) 0.0007(5) -0.0018(5)
C2 0.0253(7) 0.0237(7) 0.0223(6) 0.0024(5) 0.0006(5) 0.0001(5)
C3 0.0393(9) 0.0249(7) 0.0246(7) -0.0038(5) -0.0020(6) -0.0055(7)
C4 0.0376(8) 0.0334(8) 0.0235(7) 0.0013(6) -0.0106(6) -0.0053(7)
C5 0.0289(7) 0.0273(8) 0.0242(7) 0.0062(6) -0.0060(6) -0.0001(6)
C6 0.0206(7) 0.0227(7) 0.0200(6) 0.0035(5) 0.0028(5) -0.0018(6)
C7 0.0202(7) 0.0219(6) 0.0189(6) 0.0036(5) 0.0032(5) -0.0011(5)
C8 0.0272(7) 0.0276(7) 0.0227(6) 0.0051(6) 0.0009(5) 0.0044(6)
C9 0.0324(8) 0.0234(7) 0.0294(7) 0.0051(6) 0.0073(6) 0.0067(6)
C10 0.0338(8) 0.0219(7) 0.0260(7) -0.0021(5) 0.0077(6) -0.0023(6)
C11 0.0258(7) 0.0261(7) 0.0207(6) 0.0015(6) 0.0031(5) -0.0015(6)
C12 0.0209(6) 0.0206(6) 0.0204(6) 0.0027(5) 0.0043(5) -0.0002(5)

loop_
_atom_type_symbol
_atom_type_description
_atom_type_scat_dispersion_real
_atom_type_scat_dispersion_imag
_atom_type_scat_source
C C 0.0181 0.0091 'International Tables Vol C Tables 4.2.6.8 and 6.1.1.4'
H H 0.0000 0.0000 'International Tables Vol C Tables 4.2.6.8 and 6.1.1.4'
Si Si 0.2541 0.3302 'International Tables Vol C Tables 4.2.6.8 and 6.1.1.4'

loop_
_geom_angle_atom_site_label_1
_geom_angle_atom_site_label_2
_geom_angle_atom_site_label_3
_geom_angle
_geom_angle_site_symmetry_1
_geom_angle_site_symmetry_3
_geom_angle_publ_flag
C1 Si1 C1 116.46(9) . 7_557 yes
C1 Si1 C12 92.10(6) . . yes
C1 Si1 C12 114.11(5) 7_557 . yes
C1 Si1 C12 114.11(5) . 7_557 yes
C1 Si1 C12 92.09(6) 7_557 7_557 yes
C12 Si1 C12 129.99(9) . 7_557 yes
C2 C1 C6 119.85(12) . . ?
C2 C1 Si1 131.35(10) . . ?
C6 C1 Si1 108.79(10) . . ?
C1 C2 C3 120.19(13) . . ?
C1 C2 H2 119.9 . . ?
C3 C2 H2 119.9 . . ?
C4 C3 C2 119.70(14) . . ?
C4 C3 H3 120.1 . . ?
C2 C3 H3 120.1 . . ?
C5 C4 C3 120.78(13) . . ?
C5 C4 H4 119.6 . . ?
C3 C4 H4 119.6 . . ?
C4 C5 C6 119.85(13) . . ?
C4 C5 H5 120.1 . . ?
C6 C5 H5 120.1 . . ?
C5 C6 C1 119.60(13) . . ?
C5 C6 C7 125.27(12) . . ?
C1 C6 C7 115.12(12) . . ?
C8 C7 C12 120.11(13) . . ?
C8 C7 C6 124.40(13) . . ?
C12 C7 C6 115.49(12) . . ?
C9 C8 C7 119.64(14) . . ?
C9 C8 H8 120.2 . . ?
C7 C8 H8 120.2 . . ?
C8 C9 C10 120.95(13) . . ?
C8 C9 H9 119.5 . . ?
C10 C9 H9 119.5 . . ?
C9 C10 C11 119.71(13) . . ?
C9 C10 H10 120.1 . . ?
C11 C10 H10 120.1 . . ?
C12 C11 C10 120.48(13) . . ?
C12 C11 H11 119.8 . . ?
C10 C11 H11 119.8 . . ?
C11 C12 C7 119.10(12) . . ?
C11 C12 Si1 132.63(11) . . ?
C7 C12 Si1 107.88(10) . . ?

loop_
_geom_bond_atom_site_label_1
_geom_bond_atom_site_label_2
_geom_bond_distance
_geom_bond_site_symmetry_2
_geom_bond_publ_flag
Si1 C1 1.8687(13) . yes
Si1 C1 1.8688(13) 7_557 yes
Si1 C12 1.8798(14) . yes
Si1 C12 1.8798(14) 7_557 yes
C1 C2 1.387(2) . ?
C1 C6 1.4110(18) . ?
C2 C3 1.394(2) . ?
C2 H2 0.9500 . ?
C3 C4 1.389(2) . ?
C3 H3 0.9500 . ?
C4 C5 1.386(2) . ?
C4 H4 0.9500 . ?
C5 C6 1.3927(19) . ?
C5 H5 0.9500 . ?
C6 C7 1.4886(19) . ?
C7 C8 1.391(2) . ?
C7 C12 1.4183(19) . ?
C8 C9 1.386(2) . ?
C8 H8 0.9500 . ?
C9 C10 1.387(2) . ?
C9 H9 0.9500 . ?
C10 C11 1.396(2) . ?
C10 H10 0.9500 . ?
C11 C12 1.3896(19) . ?
C11 H11 0.9500 . ?

loop_
_geom_torsion_atom_site_label_1
_geom_torsion_atom_site_label_2
_geom_torsion_atom_site_label_3
_geom_torsion_atom_site_label_4
_geom_torsion
_geom_torsion_site_symmetry_1
C1 Si1 C1 C2 -66.53(13) 7_557
C12 Si1 C1 C2 175.13(14) .
C12 Si1 C1 C2 38.99(16) 7_557
C1 Si1 C1 C6 112.24(10) 7_557
C12 Si1 C1 C6 -6.11(10) .
C12 Si1 C1 C6 -142.25(9) 7_557
C6 C1 C2 C3 -1.3(2) .
Si1 C1 C2 C3 177.38(11) .
C1 C2 C3 C4 -0.3(2) .
C2 C3 C4 C5 1.1(2) .
C3 C4 C5 C6 -0.2(2) .
C4 C5 C6 C1 -1.4(2) .
C4 C5 C6 C7 178.37(13) .
C2 C1 C6 C5 2.2(2) .
Si1 C1 C6 C5 -176.77(11) .
C2 C1 C6 C7 -177.67(12) .
Si1 C1 C6 C7 3.40(14) .
C5 C6 C7 C8 2.2(2) .
C1 C6 C7 C8 -177.95(13) .
C5 C6 C7 C12 -177.35(13) .
C1 C6 C7 C12 2.47(17) .
C12 C7 C8 C9 0.9(2) .
C6 C7 C8 C9 -178.63(13) .
C7 C8 C9 C10 -0.8(2) .
C8 C9 C10 C11 -0.2(2) .
C9 C10 C11 C12 1.0(2) .
C10 C11 C12 C7 -0.8(2) .
C10 C11 C12 Si1 -172.55(11) .
C8 C7 C12 C11 -0.1(2) .
C6 C7 C12 C11 179.47(12) .
C8 C7 C12 Si1 173.47(10) .
C6 C7 C12 Si1 -6.93(14) .
C1 Si1 C12 C11 179.74(14) .
C1 Si1 C12 C11 59.42(15) 7_557
C12 Si1 C12 C11 -55.90(13) 7_557
C1 Si1 C12 C7 7.35(10) .
C1 Si1 C12 C7 -112.98(10) 7_557
C12 Si1 C12 C7 131.70(10) 7_557
